data_4323404
loop_
_publ_author_name
'May D. Nyman'
'Mark J. Hampden-Smith'
'Eileen N. Duesler'

_publ_section_title
;
 Synthesis, Characterization, and Reactivity of Group 12 Metal
 Thiocarboxylates, M(SOCR)2Lut2 [M = Cd, Zn; R = CH3, C(CH3)3; Lut =
 3,5-Dimethylpyridine (Lutidine)]
;
_journal_name_full 'Inorganic Chemistry'
_journal_page_first 2218
_journal_page_last 2224
_journal_paper_doi 10.1021/ic960784a
_journal_volume 36
_journal_year 1997
_chemical_formula_sum 'C18 H24 Cd N2 O2 S2'
_chemical_formula_weight 476.91
_chemical_name_systematic
; 
 ? 
;
_space_group_IT_number 2
_symmetry_cell_setting triclinic
_symmetry_space_group_name_Hall '-P 1'
_symmetry_space_group_name_H-M 'P -1'
_atom_sites_solution_hydrogens geom
_atom_sites_solution_primary direct
_atom_sites_solution_secondary difmap
_audit_creation_method SHELXL
_cell_angle_alpha 94.04(1)
_cell_angle_beta 91.49(1)
_cell_angle_gamma 104.03(1)
_cell_formula_units_Z 2
_cell_length_a 8.267(1)
_cell_length_b 9.467(1)
_cell_length_c 14.087(1)
_cell_measurement_reflns_used 39
_cell_measurement_temperature 293(2)
_cell_measurement_theta_max 12.43
_cell_measurement_theta_min 5.31
_cell_volume 1065.90(19)
_computing_cell_refinement 'XSCANS (Siemens, 1993)'
_computing_data_collection 'XSCANS (Siemens, 1993)'
_computing_data_reduction 'XSCANS (Siemens, 1993)'
_computing_molecular_graphics 'SHELXTL-PC (Siemens, 1990)'
_computing_publication_material 'SHELXL-93 (Sheldrick, 1993)'
_computing_structure_refinement 'SHELXL-93 (Sheldrick, 1993)'
_computing_structure_solution 'SHELXTL-PC (Siemens, 1990)'
_diffrn_ambient_temperature 293(2)
_diffrn_measurement_device 'Siemens P4'
_diffrn_measurement_method 'omega scan'
_diffrn_radiation_monochromator graphite
_diffrn_radiation_source 'normal-focus sealed tube'
_diffrn_radiation_type MoK\a
_diffrn_radiation_wavelength 0.71073
_diffrn_reflns_av_R_equivalents 0.0161
_diffrn_reflns_av_sigmaI/netI 0.0248
_diffrn_reflns_limit_h_max 10
_diffrn_reflns_limit_h_min -10
_diffrn_reflns_limit_k_max 12
_diffrn_reflns_limit_k_min -12
_diffrn_reflns_limit_l_max 18
_diffrn_reflns_limit_l_min -18
_diffrn_reflns_number 9799
_diffrn_reflns_theta_max 27.50
_diffrn_reflns_theta_min 1.45
_diffrn_standards_decay_% 2.8
_diffrn_standards_interval_count 97
_diffrn_standards_number 3
_exptl_absorpt_coefficient_mu 1.233
_exptl_absorpt_correction_T_max 0.9656
_exptl_absorpt_correction_T_min 0.8193
_exptl_absorpt_correction_type 'Shelxtl-PC, semi-empirical'
_exptl_crystal_colour colorless
_exptl_crystal_density_diffrn 1.486
_exptl_crystal_description prism
_exptl_crystal_F_000 484
_exptl_crystal_size_max 0.67
_exptl_crystal_size_mid 0.60
_exptl_crystal_size_min 0.48
_refine_ls_extinction_method none
_refine_ls_goodness_of_fit_all 0.814
_refine_ls_goodness_of_fit_obs 0.844
_refine_ls_matrix_type full
_refine_ls_number_parameters 226
_refine_ls_number_reflns 4903
_refine_ls_number_restraints 0
_refine_ls_restrained_S_all 0.814
_refine_ls_restrained_S_obs 0.844
_refine_ls_R_factor_all 0.0342
_refine_ls_R_factor_obs 0.0311
_refine_ls_shift/esd_max -0.098
_refine_ls_shift/esd_mean 0.022
_refine_ls_structure_factor_coef Fsqd
_refine_ls_weighting_details 'w=1/[\s^2^(Fo^2^)+(0.1000P)^2^+0.0000P] where P=(Fo^2^+2Fc^2^)/3'
_refine_ls_weighting_scheme calc
_refine_ls_wR_factor_all 0.0977
_refine_ls_wR_factor_obs 0.0958
_reflns_number_observed 4407
_reflns_number_total 4903
_reflns_observed_criterion >2sigma(I)
_cod_data_source_file ic960784a_1.cif
_cod_data_source_block mhs95w3
_cod_depositor_comments
;
The following automatic conversions were performed:

'_refine_ls_weighting_scheme' value 'calc
w=1/[\s^2^(Fo^2^)+(0.1000P)^2^+0.0000P] where P=(Fo^2^+2Fc^2^)/3' was
changed to 'calc'. New tag '_refine_ls_weighting_details' was
created. The value of the new tag was set to
'w=1/[\s^2^(Fo^2^)+(0.1000P)^2^+0.0000P] where P=(Fo^2^+2Fc^2^)/3'.

Automatic conversion script
Id: cif_fix_values 3143 2015-03-26 13:38:13Z robertas 
;
_cod_original_cell_volume 1065.9(2)
_cod_database_code 4323404

loop_
_symmetry_equiv_pos_as_xyz
'x, y, z'
'-x, -y, -z'

loop_
_atom_site_aniso_label
_atom_site_aniso_U_11
_atom_site_aniso_U_22
_atom_site_aniso_U_33
_atom_site_aniso_U_23
_atom_site_aniso_U_13
_atom_site_aniso_U_12
Cd 0.04924(12) 0.03731(12) 0.03376(11) 0.00452(7) 0.00125(7) 0.00736(8)
S1 0.0653(4) 0.0447(4) 0.0679(4) 0.0011(3) 0.0182(3) 0.0142(3)
O1 0.085(2) 0.0473(11) 0.0696(14) 0.0031(10) 0.0126(12) 0.0130(11)
C1 0.061(2) 0.055(2) 0.0400(12) 0.0059(11) 0.0001(11) 0.0182(13)
C2 0.057(2) 0.074(2) 0.093(3) 0.001(2) 0.018(2) 0.012(2)
S2 0.0644(4) 0.0422(4) 0.0817(5) 0.0086(3) 0.0246(4) 0.0065(3)
O2 0.0764(15) 0.0470(11) 0.0699(14) 0.0031(10) 0.0207(11) 0.0051(10)
C3 0.0461(13) 0.0500(14) 0.0453(13) 0.0060(11) 0.0033(10) 0.0051(11)
C4 0.052(2) 0.075(2) 0.107(3) 0.006(2) 0.028(2) 0.009(2)
N1 0.0482(11) 0.0451(11) 0.0348(9) 0.0019(8) 0.0000(8) 0.0082(9)
C5 0.0483(13) 0.0470(13) 0.0388(11) 0.0058(10) 0.0010(10) 0.0080(10)
C6 0.0509(13) 0.0545(15) 0.0378(12) 0.0059(10) -0.0041(10) 0.0128(11)
C7 0.0440(13) 0.0557(15) 0.0434(13) -0.0046(11) -0.0028(10) 0.0082(11)
C8 0.0444(12) 0.0505(14) 0.0481(13) 0.0006(11) 0.0048(10) 0.0032(11)
C9 0.0550(14) 0.0499(14) 0.0366(11) 0.0054(10) 0.0058(10) 0.0080(11)
C10 0.088(2) 0.088(3) 0.043(2) 0.017(2) -0.008(2) -0.003(2)
C11 0.075(2) 0.075(2) 0.063(2) 0.003(2) 0.007(2) -0.022(2)
N2 0.0480(11) 0.0389(10) 0.0347(9) 0.0049(7) 0.0026(8) 0.0091(8)
C12 0.0449(12) 0.0387(11) 0.0370(11) 0.0031(9) 0.0034(9) 0.0124(9)
C13 0.0392(11) 0.0439(12) 0.0350(10) 0.0045(9) 0.0021(8) 0.0085(9)
C14 0.0463(12) 0.0413(12) 0.0433(12) 0.0087(9) -0.0013(9) 0.0129(10)
C15 0.0414(12) 0.0420(12) 0.0452(12) -0.0019(10) -0.0019(9) 0.0118(9)
C16 0.0454(12) 0.0423(12) 0.0359(11) 0.0017(9) 0.0052(9) 0.0081(10)
C17 0.065(2) 0.065(2) 0.0358(12) 0.0106(11) 0.0080(11) 0.0252(14)
C18 0.077(2) 0.067(2) 0.063(2) -0.0083(15) -0.006(2) 0.041(2)

loop_
_atom_site_label
_atom_site_type_symbol
_atom_site_fract_x
_atom_site_fract_y
_atom_site_fract_z
_atom_site_U_iso_or_equiv
_atom_site_thermal_displace_type
_atom_site_occupancy
_atom_site_calc_flag
_atom_site_refinement_flags
_atom_site_disorder_group
Cd Cd 0.35588(2) 0.63457(2) 0.738450(10) 0.04059(8) Uani 1 d . .
S1 S 0.52558(11) 0.49026(8) 0.64961(6) 0.0591(2) Uani 1 d . .
O1 O 0.6930(3) 0.7630(2) 0.6511(2) 0.0677(6) Uani 1 d . .
C1 C 0.6919(4) 0.6359(3) 0.6286(2) 0.0512(6) Uani 1 d . .
C2 C 0.8337(5) 0.5977(4) 0.5793(3) 0.0751(10) Uani 1 d . .
H2A H 0.8116(5) 0.4936(4) 0.5673(3) 0.092 Uiso 1 calc R .
H2B H 0.9339(5) 0.6323(4) 0.6188(3) 0.092 Uiso 1 calc R .
H2C H 0.8473(5) 0.6425(4) 0.5200(3) 0.092 Uiso 1 calc R .
S2 S 0.10244(11) 0.47497(8) 0.80209(7) 0.0634(2) Uani 1 d . .
O2 O 0.1041(3) 0.7457(2) 0.8510(2) 0.0659(6) Uani 1 d . .
C3 C 0.0277(3) 0.6190(3) 0.8511(2) 0.0482(6) Uani 1 d . .
C4 C -0.1374(4) 0.5787(4) 0.8976(3) 0.0788(11) Uani 1 d . .
H4A H -0.1795(4) 0.4745(4) 0.8913(3) 0.098 Uiso 1 calc R .
H4B H -0.2153(4) 0.6235(4) 0.8671(3) 0.098 Uiso 1 calc R .
H4C H -0.1227(4) 0.6123(4) 0.9638(3) 0.098 Uiso 1 calc R .
N1 N 0.5087(3) 0.7741(2) 0.86499(14) 0.0434(4) Uani 1 d . .
C5 C 0.4824(3) 0.7335(3) 0.9538(2) 0.0452(5) Uani 1 d . .
H5 H 0.3984(3) 0.6508(3) 0.9625(2) 0.056 Uiso 1 calc R .
C6 C 0.5748(3) 0.8093(3) 1.0329(2) 0.0477(6) Uani 1 d . .
C7 C 0.6961(3) 0.9341(3) 1.0180(2) 0.0489(6) Uani 1 d . .
H7 H 0.7587(3) 0.9890(3) 1.0697(2) 0.061 Uiso 1 calc R .
C8 C 0.7252(3) 0.9779(3) 0.9271(2) 0.0492(6) Uani 1 d . .
C9 C 0.6288(3) 0.8935(3) 0.8528(2) 0.0478(5) Uani 1 d . .
H9 H 0.6483(3) 0.9210(3) 0.7912(2) 0.060 Uiso 1 calc R .
C10 C 0.5439(5) 0.7576(5) 1.1310(2) 0.0768(11) Uani 1 d . .
H10A H 0.6191(5) 0.8232(5) 1.1767(2) 0.098 Uiso 1 calc R .
H10B H 0.5619(5) 0.6613(5) 1.1325(2) 0.098 Uiso 1 calc R .
H10C H 0.4309(5) 0.7553(5) 1.1464(2) 0.098 Uiso 1 calc R .
C11 C 0.8589(5) 1.1119(4) 0.9086(3) 0.0781(11) Uani 1 d . .
H11A H 0.9133(5) 1.1573(4) 0.9679(3) 0.101 Uiso 1 calc R .
H11B H 0.8090(5) 1.1795(4) 0.8781(3) 0.101 Uiso 1 calc R .
H11C H 0.9394(5) 1.0841(4) 0.8680(3) 0.101 Uiso 1 calc R .
N2 N 0.2990(3) 0.8006(2) 0.64061(13) 0.0407(4) Uani 1 d . .
C12 C 0.3317(3) 0.7883(3) 0.5477(2) 0.0398(5) Uani 1 d . .
H12 H 0.3791(3) 0.7132(3) 0.5257(2) 0.049 Uiso 1 calc R .
C13 C 0.2979(3) 0.8825(3) 0.4835(2) 0.0396(5) Uani 1 d . .
C14 C 0.2310(3) 0.9951(3) 0.5179(2) 0.0430(5) Uani 1 d . .
H14 H 0.2080(3) 1.0606(3) 0.4764(2) 0.053 Uiso 1 calc R .
C15 C 0.1975(3) 1.0121(3) 0.6137(2) 0.0429(5) Uani 1 d . .
C16 C 0.2317(3) 0.9094(3) 0.6720(2) 0.0417(5) Uani 1 d . .
H16 H 0.2065(3) 0.9166(3) 0.7359(2) 0.052 Uiso 1 calc R .
C17 C 0.3333(4) 0.8622(3) 0.3794(2) 0.0531(6) Uani 1 d . .
H17A H 0.3790(4) 0.7786(3) 0.3690(2) 0.067 Uiso 1 calc R .
H17B H 0.4120(4) 0.9476(3) 0.3616(2) 0.067 Uiso 1 calc R .
H17C H 0.2315(4) 0.8475(3) 0.3416(2) 0.067 Uiso 1 calc R .
C18 C 0.1305(5) 1.1360(4) 0.6541(2) 0.0658(8) Uani 1 d . .
H18A H 0.1143(5) 1.1958(4) 0.6041(2) 0.082 Uiso 1 calc R .
H18B H 0.2083(5) 1.1936(4) 0.7019(2) 0.082 Uiso 1 calc R .
H18C H 0.0257(5) 1.0979(4) 0.6821(2) 0.082 Uiso 1 calc R .

loop_
_atom_type_symbol
_atom_type_description
_atom_type_scat_dispersion_real
_atom_type_scat_dispersion_imag
_atom_type_scat_source
C C 0.0033 0.0016 'International Tables Vol C Tables 4.2.6.8 and 6.1.1.4'
H H 0.0000 0.0000 'International Tables Vol C Tables 4.2.6.8 and 6.1.1.4'
N N 0.0061 0.0033 'International Tables Vol C Tables 4.2.6.8 and 6.1.1.4'
O O 0.0106 0.0060 'International Tables Vol C Tables 4.2.6.8 and 6.1.1.4'
S S 0.1246 0.1234 'International Tables Vol C Tables 4.2.6.8 and 6.1.1.4'
Cd Cd -0.8075 1.2024 'International Tables Vol C Tables 4.2.6.8 and 6.1.1.4'

loop_
_geom_angle_atom_site_label_1
_geom_angle_atom_site_label_2
_geom_angle_atom_site_label_3
_geom_angle
_geom_angle_site_symmetry_1
_geom_angle_site_symmetry_3
_geom_angle_publ_flag
N2 Cd N1 104.44(7) . . ?
N2 Cd S1 107.74(5) . . ?
N1 Cd S1 110.86(6) . . ?
N2 Cd S2 113.89(6) . . ?
N1 Cd S2 107.66(6) . . ?
S1 Cd S2 112.00(3) . . ?
C1 S1 Cd 97.29(10) . . ?
O1 C1 C2 120.9(3) . . ?
O1 C1 S1 122.9(2) . . ?
C2 C1 S1 116.2(2) . . ?
C3 S2 Cd 94.75(10) . . ?
O2 C3 C4 120.7(3) . . ?
O2 C3 S2 123.0(2) . . ?
C4 C3 S2 116.3(2) . . ?
C9 N1 C5 118.3(2) . . ?
C9 N1 Cd 121.7(2) . . ?
C5 N1 Cd 119.9(2) . . ?
N1 C5 C6 122.9(2) . . ?
C5 C6 C7 117.3(2) . . ?
C5 C6 C10 121.1(3) . . ?
C7 C6 C10 121.6(3) . . ?
C8 C7 C6 120.7(2) . . ?
C9 C8 C7 117.6(2) . . ?
C9 C8 C11 120.6(3) . . ?
C7 C8 C11 121.8(3) . . ?
N1 C9 C8 123.2(2) . . ?
C12 N2 C16 118.4(2) . . ?
C12 N2 Cd 119.3(2) . . ?
C16 N2 Cd 122.3(2) . . ?
N2 C12 C13 122.8(2) . . ?
C14 C13 C12 117.7(2) . . ?
C14 C13 C17 121.4(2) . . ?
C12 C13 C17 120.9(2) . . ?
C13 C14 C15 120.9(2) . . ?
C16 C15 C14 117.0(2) . . ?
C16 C15 C18 120.6(2) . . ?
C14 C15 C18 122.3(3) . . ?
N2 C16 C15 123.1(2) . . ?

loop_
_geom_bond_atom_site_label_1
_geom_bond_atom_site_label_2
_geom_bond_distance
_geom_bond_site_symmetry_2
_geom_bond_publ_flag
Cd N2 2.285(2) . ?
Cd N1 2.294(2) . ?
Cd S1 2.4861(8) . ?
Cd S2 2.4960(9) . ?
S1 C1 1.743(3) . ?
O1 C1 1.220(4) . ?
C1 C2 1.483(4) . ?
S2 C3 1.737(3) . ?
O2 C3 1.212(4) . ?
C3 C4 1.505(4) . ?
N1 C9 1.336(3) . ?
N1 C5 1.342(3) . ?
C5 C6 1.385(3) . ?
C6 C7 1.385(4) . ?
C6 C10 1.507(4) . ?
C7 C8 1.382(4) . ?
C8 C9 1.378(4) . ?
C8 C11 1.510(4) . ?
N2 C12 1.346(3) . ?
N2 C16 1.339(3) . ?
C12 C13 1.383(3) . ?
C13 C14 1.380(3) . ?
C13 C17 1.511(3) . ?
C14 C15 1.391(4) . ?
C15 C16 1.391(4) . ?
C15 C18 1.498(4) . ?
